data_1530956
loop_
_publ_author_name
'Vincent, H.'
'Turrillas, X.M.'
'Rasines, I.'

_publ_section_title
;
 A novel structure type of hexagonal closest packing: The ternary oxide,
 beta Mn Sb2 O6
;
_journal_name_full 'Materials Research Bulletin'
_journal_page_first 1369
_journal_page_last 1379
_journal_volume 22
_journal_year 1987
_chemical_formula_sum 'Mn O6 Sb2'
_chemical_name_systematic 'Mn (Sb2 O6)'
_space_group_IT_number 143
_symmetry_space_group_name_Hall 'P 3'
_symmetry_space_group_name_H-M 'P 3'
_cell_angle_alpha 90
_cell_angle_beta 90
_cell_angle_gamma 120
_cell_formula_units_Z 3
_cell_length_a 8.8056
_cell_length_b 8.8056
_cell_length_c 4.7232
_cell_volume 317.165
_citation_journal_id_ASTM MRBUAC
_cod_data_source_file Vincent_MRBUAC_1987_1442.cif
_cod_data_source_block Mn1O6Sb2
_cod_original_cell_volume 317.1647
_cod_original_formula_sum 'Mn1 O6 Sb2'
_cod_database_code 1530956

loop_
_symmetry_equiv_pos_as_xyz
x,y,z
-y,x-y,z
-x+y,-x,z

loop_
_atom_site_label
_atom_site_type_symbol
_atom_site_fract_x
_atom_site_fract_y
_atom_site_fract_z
_atom_site_occupancy
_atom_site_U_iso_or_equiv
Sb3 Sb+5 0 0 0.5069 1 0.0
O5 O-2 0.8815 0.4091 0.7797 1 0.0
Mn1 Mn+2 0.0001 0.63166 0.5067 1 0.0
O4 O-2 0.892 0.1044 0.7451 1 0.0
Sb4 Sb+5 0.3333 0.6667 0.0137 1 0.0
O2 O-2 0.4721 0.5894 0.2361 1 0.0
Sb1 Sb+5 0.69557 0.69557 0.00681 1 0.0
Sb2 Sb+5 0.66667 0.33333 0 1 0.0
O6 O-2 0.5545 0.7747 0.7908 1 0.0
O1 O-2 0.7752 0.5545 0.2264 1 0.0
O3 O-2 0.7876 0.8963 0.2715 1 0.0
